data_7034703
loop_
_publ_author_name
'Frost, Jamie M.'
'Stirling, Robert J.'
'Sanz, Sergio'
'Vyas, Nidhi'
'Nichol, Gary S.'
'Rajaraman, Gopalan'
'Brechin, Euan K.'

_publ_section_title
;
 Turning a &quot;useless&quot; ligand into a &quot;useful&quot; ligand: a
 magneto-structural study of an unusual family of Cu(II) wheels derived
 from functionalised phenolic oximes.
;
_journal_issue 22
_journal_name_full 'Dalton transactions (Cambridge, England : 2003)'
_journal_page_first 10177
_journal_page_last 10187
_journal_paper_doi 10.1039/c5dt00884k
_journal_volume 44
_journal_year 2015
_chemical_formula_moiety 'C80 H98 Cu8 N12 O20, 2.78(C H4 O), 2(B F4), 2(C4 H10 O1)'
_chemical_formula_sum 'C90.78 H129.13 B2 Cu8 F8 N12 O24.78'
_chemical_formula_weight 2467.01
_chemical_name_systematic
;
 ?
;
_space_group_crystal_system monoclinic
_space_group_IT_number 15
_space_group_name_Hall '-C 2yc'
_space_group_name_H-M_alt 'C 1 2/c 1'
_symmetry_space_group_name_Hall '-C 2yc'
_symmetry_space_group_name_H-M 'C 1 2/c 1'
_atom_sites_solution_hydrogens geom
_atom_sites_solution_primary direct
_audit_creation_date 2013-11-15
_audit_creation_method
;
Olex2 1.2
(compiled 2013.09.17 svn.r2790 for OlexSys, GUI svn.r4601)
;
_audit_update_record
;
2014-10-16 deposited with the CCDC.
2015-04-02 downloaded from the CCDC.
;
_cell_angle_alpha 90
_cell_angle_beta 101.0240(17)
_cell_angle_gamma 90
_cell_formula_units_Z 4
_cell_length_a 23.3511(4)
_cell_length_b 17.1783(2)
_cell_length_c 26.2510(5)
_cell_measurement_reflns_used 24681
_cell_measurement_temperature 120.0
_cell_measurement_theta_max 30.9620
_cell_measurement_theta_min 3.5540
_cell_volume 10335.8(3)
_computing_cell_refinement
;
CrysAlisPro, Agilent Technologies,
Version 1.171.36.32 (release 02-08-2013 CrysAlis171 .NET)
(compiled Aug  2 2013,16:46:58)
;
_computing_data_collection
;
CrysAlisPro, Agilent Technologies,
Version 1.171.36.32 (release 02-08-2013 CrysAlis171 .NET)
(compiled Aug  2 2013,16:46:58)
;
_computing_data_reduction
;
CrysAlisPro, Agilent Technologies,
Version 1.171.36.32 (release 02-08-2013 CrysAlis171 .NET)
(compiled Aug  2 2013,16:46:58)
;
_computing_molecular_graphics
;
Olex2
;
_computing_publication_material
;
Olex2
;
_computing_structure_refinement
;
ShelXL
;
_computing_structure_solution
;
XT
;
_diffrn_ambient_temperature 120.0
_diffrn_detector_area_resol_mean 10.3147
_diffrn_measured_fraction_theta_full 0.9985
_diffrn_measured_fraction_theta_max 0.9105
_diffrn_measurement_device_type 'Agilent Technologies SuperNova'
_diffrn_measurement_method '\w scans'
_diffrn_orient_matrix_UB_11 -0.0273581000
_diffrn_orient_matrix_UB_12 0.0027017000
_diffrn_orient_matrix_UB_13 -0.0171667000
_diffrn_orient_matrix_UB_21 0.0029172000
_diffrn_orient_matrix_UB_22 0.0410660000
_diffrn_orient_matrix_UB_23 -0.0005555000
_diffrn_orient_matrix_UB_31 0.0141689000
_diffrn_orient_matrix_UB_32 -0.0032020000
_diffrn_orient_matrix_UB_33 -0.0215221000
_diffrn_radiation_monochromator mirror
_diffrn_radiation_type 'Mo K\a'
_diffrn_radiation_wavelength 0.7107
_diffrn_reflns_av_R_equivalents 0.0390
_diffrn_reflns_av_unetI/netI 0.0362
_diffrn_reflns_Laue_measured_fraction_full 0.999
_diffrn_reflns_Laue_measured_fraction_max 0.910
_diffrn_reflns_limit_h_max 33
_diffrn_reflns_limit_h_min -33
_diffrn_reflns_limit_k_max 25
_diffrn_reflns_limit_k_min -24
_diffrn_reflns_limit_l_max 38
_diffrn_reflns_limit_l_min -35
_diffrn_reflns_number 72031
_diffrn_reflns_point_group_measured_fraction_full 0.999
_diffrn_reflns_point_group_measured_fraction_max 0.910
_diffrn_reflns_theta_full 26.000
_diffrn_reflns_theta_max 31.211
_diffrn_reflns_theta_min 2.850
_diffrn_source 'SuperNova (Mo) X-ray Source'
_exptl_absorpt_coefficient_mu 1.704
_exptl_absorpt_correction_T_max 0.937
_exptl_absorpt_correction_T_min 0.887
_exptl_absorpt_correction_type gaussian
_exptl_absorpt_process_details
;
CrysAlisPro, Agilent Technologies,
Version 1.171.36.32 (release 02-08-2013 CrysAlis171 .NET)
(compiled Aug  2 2013,16:46:58)
Numerical absorption correction based on gaussian integration over
            a multifaceted crystal model
;
_exptl_crystal_colour 'dark blue'
_exptl_crystal_colour_modifier dark
_exptl_crystal_colour_primary blue
_exptl_crystal_density_diffrn 1.585
_exptl_crystal_description block
_exptl_crystal_F_000 5080
_exptl_crystal_size_max 0.4570
_exptl_crystal_size_mid 0.2853
_exptl_crystal_size_min 0.2033
_refine_diff_density_max 0.877
_refine_diff_density_min -0.748
_refine_diff_density_rms 0.090
_refine_ls_extinction_method none
_refine_ls_goodness_of_fit_ref 1.037
_refine_ls_hydrogen_treatment constr
_refine_ls_matrix_type full
_refine_ls_number_parameters 727
_refine_ls_number_reflns 15269
_refine_ls_number_restraints 37
_refine_ls_restrained_S_all 1.041
_refine_ls_R_factor_all 0.0579
_refine_ls_R_factor_gt 0.0410
_refine_ls_shift/su_max 0.002
_refine_ls_shift/su_mean 0.000
_refine_ls_structure_factor_coef Fsqd
_refine_ls_weighting_details 'w=1/[\s^2^(Fo^2^)+(0.0407P)^2^+28.5670P] where P=(Fo^2^+2Fc^2^)/3'
_refine_ls_weighting_scheme calc
_refine_ls_wR_factor_gt 0.0946
_refine_ls_wR_factor_ref 0.1035
_reflns_Friedel_coverage 0.000
_reflns_number_gt 12230
_reflns_number_total 15269
_reflns_threshold_expression 'I > 2\s(I)'
_cod_data_source_file c5dt00884k2.cif
_cod_data_source_block 4
_cod_depositor_comments 'Adding full bibliography for 7034701--7034709.cif.'
_cod_database_code 7034703
_shelxl_version_number 2013-4
_publ_section_exptl
;
Any special experimental details
;
_chemical_oxdiff_formula 'C30 H30 N8 O20 Cu8 B F4'
_chemical_oxdiff_usercomment '@ 120 K RS34'
_shelx_space_group_comment
;
The symmetry employed for this shelxl refinement is uniquely defined
by the following loop, which should always be used as a source of
symmetry information in preference to the above space-group names.
They are only intended as comments.
;
_reflns_odcompleteness_completeness 99.85
_reflns_odcompleteness_iscentric 1
_reflns_odcompleteness_theta 28.22
_olex2_refinement_description
;
1. Fixed Uiso
 At 1.2 times of:
  All C(H) groups, H12 of O12, H3 of O3, H8 of O8, All C(H,H) groups
 At 1.5 times of:
  All C(H,H,H) groups, H13 of O13
2. Restrained distances
 C42A-C43A
 2.5 with sigma of 0.04
 C41-C42 \\sim C43-C44
 with sigma of 0.02
 O11-C42 \\sim O11-C43
 with sigma of 0.02
3. Uiso/Uaniso restraints and constraints
Uanis(C40) \\sim Ueq: with sigma of 0.1 and sigma for terminal atoms of 0.2
4. Rigid body (RIGU) restrains
 C41, C42, O11, C43, C44
 with sigma for 1-2 distances of 0.004 and sigma for 1-3 distances of 0.004
5. Same fragment restrains
{C41, C42, O11, C43, C44}
as
{C41A, C42A, O11A, C43A, C44A}
6. Others
 Sof(O13)=Sof(H13)=Sof(C46)=Sof(H46A)=Sof(H46B)=Sof(H46C)=FVAR(1)
 Sof(B1A)=Sof(F1A)=Sof(F2A)=Sof(F3A)=Sof(F4A)=1-FVAR(2)
 Sof(B1)=Sof(F1)=Sof(F2)=Sof(F3)=Sof(F4)=FVAR(2)
 Sof(C41A)=Sof(H41D)=Sof(H41E)=Sof(H41F)=Sof(C42A)=Sof(H42C)=Sof(H42D)=
 Sof(O11A)=Sof(C43A)=Sof(H43C)=Sof(H43D)=Sof(C44A)=Sof(H44D)=Sof(H44E)=
 Sof(H44F)=1-FVAR(3)
 Sof(C41)=Sof(H41A)=Sof(H41B)=Sof(H41C)=Sof(C42)=Sof(H42A)=Sof(H42B)=Sof(O11)=
 Sof(C43)=Sof(H43A)=Sof(H43B)=Sof(C44)=Sof(H44A)=Sof(H44B)=Sof(H44C)=FVAR(3)
7.a Everything fixed:
 C41A, C42A, O11A, C43A, C44A
7.b Secondary CH2 refined with riding coordinates:
 C10(H10A,H10B), C11(H11A,H11B), C12(H12A,H12B), C13(H13A,H13B), C14(H14A,
 H14B), C24(H24A,H24B), C25(H25A,H25B), C26(H26A,H26B), C27(H27A,H27B),
 C28(H28A,H28B), C42(H42A,H42B), C43(H43A,H43B), C42A(H42C,H42D), C43A(H43C,
 H43D)
7.c Me refined with riding coordinates:
 C41A(H41D,H41E,H41F), C44A(H44D,H44E,H44F)
7.d Aromatic/amide H refined with riding coordinates:
 C3(H3A), C5(H5), C17(H17), C19(H19), C29(H29), C30(H30), C31(H31), C32(H32),
 C35(H35), C36(H36), C37(H37), C38(H38)
7.e Tetrahedral OH refined with riding coordinates:
 O13(H13)
7.f Idealised Me refined as rotating group:
 C8(H8A,H8B,H8C), C9(H9A,H9B,H9C), C22(H22A,H22B,H22C), C23(H23A,H23B,H23C),
 C40(H40A,H40B,H40C), C45(H45A,H45B,H45C), C46(H46A,H46B,H46C), C41(H41A,H41B,
 H41C), C44(H44A,H44B,H44C)
7.g Idealised tetrahedral OH refined as rotating group:
 O3(H3), O8(H8), O12(H12)
;

loop_
_space_group_symop_operation_xyz
'x, y, z'
'-x, y, -z+1/2'
'x+1/2, y+1/2, z'
'-x+1/2, y+1/2, -z+1/2'
'-x, -y, -z'
'x, -y, z-1/2'
'-x+1/2, -y+1/2, -z'
'x+1/2, -y+1/2, z-1/2'

loop_
_atom_site_label
_atom_site_type_symbol
_atom_site_fract_x
_atom_site_fract_y
_atom_site_fract_z
_atom_site_U_iso_or_equiv
_atom_site_adp_type
_atom_site_occupancy
_atom_site_site_symmetry_order
_atom_site_calc_flag
_atom_site_refinement_flags_posn
_atom_site_refinement_flags_adp
_atom_site_refinement_flags_occupancy
_atom_site_disorder_assembly
_atom_site_disorder_group
Cu1 Cu -0.01358(2) 0.74979(2) 0.90094(2) 0.01818(7) Uani 1 1 d . . . . .
Cu2 Cu -0.14271(2) 0.77689(2) 0.81397(2) 0.01670(6) Uani 1 1 d . . . . .
Cu3 Cu 0.17262(2) 0.68324(2) 0.79598(2) 0.01789(6) Uani 1 1 d . . . . .
Cu4 Cu 0.10179(2) 0.65008(2) 0.89019(2) 0.02083(7) Uani 1 1 d . . . . .
O1 O -0.07473(7) 0.81930(9) 0.86331(6) 0.0180(3) Uani 1 1 d . . . . .
O2 O 0.08022(8) 0.73298(10) 0.84325(7) 0.0240(4) Uani 1 1 d . . . . .
O3 O -0.20661(8) 0.71447(10) 0.85880(8) 0.0286(4) Uani 1 1 d . . . . .
H3 H -0.2327 0.6914 0.8378 0.034 Uiso 1 1 calc R U . . .
O4 O -0.18909(7) 0.76672(9) 0.74609(6) 0.0206(3) Uani 1 1 d . . . . .
O5 O 0.14934(7) 0.60698(9) 0.84115(6) 0.0207(3) Uani 1 1 d . . . . .
O6 O 0.09740(7) 0.68826(9) 0.69462(7) 0.0232(3) Uani 1 1 d . . . . .
O7 O 0.03302(8) 0.65683(10) 0.91812(7) 0.0244(4) Uani 1 1 d . . . . .
O8 O 0.18214(9) 0.71337(11) 0.94189(7) 0.0323(4) Uani 1 1 d . . . . .
H8 H 0.1989 0.7185 0.9165 0.039 Uiso 1 1 calc R U . . .
O9 O 0.23240(7) 0.71648(10) 0.85614(7) 0.0248(4) Uani 1 1 d . . . . .
O10 O 0.28852(11) 0.64452(15) 0.81589(9) 0.0533(7) Uani 1 1 d . . . . .
N1 N 0.03927(8) 0.78300(11) 0.85423(8) 0.0185(4) Uani 1 1 d . . . . .
N2 N -0.19431(8) 0.86877(11) 0.82210(8) 0.0204(4) Uani 1 1 d . . . . .
N3 N 0.11628(8) 0.64110(11) 0.73583(8) 0.0186(4) Uani 1 1 d . . . . .
N4 N 0.12749(10) 0.56478(12) 0.94171(8) 0.0271(5) Uani 1 1 d . . . . .
N5 N 0.01678(10) 0.82769(13) 0.96782(9) 0.0294(5) Uani 1 1 d . . . . .
N6 N -0.06905(9) 0.72412(12) 0.94852(8) 0.0236(4) Uani 1 1 d . . . . .
C1 C -0.06118(10) 0.89134(12) 0.84911(8) 0.0168(4) Uani 1 1 d . . . . .
C2 C -0.10414(10) 0.95017(13) 0.84507(9) 0.0189(4) Uani 1 1 d . . . . .
C3 C -0.09139(10) 1.02574(13) 0.83214(9) 0.0211(5) Uani 1 1 d . . . . .
H3A H -0.1211 1.0643 0.8283 0.025 Uiso 1 1 calc R U . . .
C4 C -0.03575(11) 1.04603(13) 0.82467(10) 0.0238(5) Uani 1 1 d . . . . .
C5 C 0.00532(11) 0.98757(14) 0.82628(10) 0.0233(5) Uani 1 1 d . . . . .
H5 H 0.0429 1.0007 0.8202 0.028 Uiso 1 1 calc R U . . .
C6 C -0.00649(10) 0.90915(13) 0.83667(9) 0.0184(4) Uani 1 1 d . . . . .
C7 C 0.03681(10) 0.84913(13) 0.83002(9) 0.0212(5) Uani 1 1 d . . . . .
C8 C 0.07724(15) 0.86246(18) 0.79266(13) 0.0446(9) Uani 1 1 d . . . . .
H8A H 0.1173 0.8677 0.8120 0.067 Uiso 1 1 calc R U . . .
H8B H 0.0659 0.9102 0.7728 0.067 Uiso 1 1 calc R U . . .
H8C H 0.0749 0.8182 0.7688 0.067 Uiso 1 1 calc R U . . .
C9 C -0.02056(13) 1.13026(15) 0.81644(13) 0.0352(6) Uani 1 1 d . . . . .
H9A H -0.0491 1.1522 0.7878 0.053 Uiso 1 1 calc R U . . .
H9B H 0.0185 1.1331 0.8080 0.053 Uiso 1 1 calc R U . . .
H9C H -0.0213 1.1600 0.8482 0.053 Uiso 1 1 calc R U . . .
C10 C -0.16284(10) 0.93032(13) 0.85679(10) 0.0226(5) Uani 1 1 d . . . . .
H10A H -0.1578 0.9124 0.8932 0.027 Uiso 1 1 calc R U . . .
H10B H -0.1871 0.9780 0.8534 0.027 Uiso 1 1 calc R U . . .
C11 C -0.24655(11) 0.84383(16) 0.84266(11) 0.0295(6) Uani 1 1 d . . . . .
H11A H -0.2773 0.8264 0.8136 0.035 Uiso 1 1 calc R U . . .
H11B H -0.2620 0.8886 0.8596 0.035 Uiso 1 1 calc R U . . .
C12 C -0.23168(13) 0.77813(16) 0.88153(11) 0.0325(6) Uani 1 1 d . . . . .
H12A H -0.2038 0.7970 0.9123 0.039 Uiso 1 1 calc R U . . .
H12B H -0.2675 0.7606 0.8931 0.039 Uiso 1 1 calc R U . . .
C13 C -0.21120(11) 0.89724(14) 0.76793(10) 0.0243(5) Uani 1 1 d . . . . .
H13A H -0.1779 0.9246 0.7577 0.029 Uiso 1 1 calc R U . . .
H13B H -0.2440 0.9345 0.7654 0.029 Uiso 1 1 calc R U . . .
C14 C -0.22947(11) 0.82836(14) 0.73150(10) 0.0253(5) Uani 1 1 d . . . . .
H14A H -0.2693 0.8111 0.7341 0.030 Uiso 1 1 calc R U . . .
H14B H -0.2297 0.8440 0.6952 0.030 Uiso 1 1 calc R U . . .
C15 C 0.12963(10) 0.53497(13) 0.82691(10) 0.0204(4) Uani 1 1 d . . . . .
C16 C 0.13365(11) 0.47831(13) 0.86630(10) 0.0232(5) Uani 1 1 d . . . . .
C17 C 0.11601(11) 0.40232(14) 0.85287(11) 0.0269(5) Uani 1 1 d . . . . .
H17 H 0.1182 0.3644 0.8795 0.032 Uiso 1 1 calc R U . . .
C18 C 0.09533(11) 0.38045(14) 0.80189(11) 0.0277(5) Uani 1 1 d . . . . .
C19 C 0.08818(11) 0.43797(13) 0.76410(11) 0.0249(5) Uani 1 1 d . . . . .
H19 H 0.0724 0.4240 0.7292 0.030 Uiso 1 1 calc R U . . .
C20 C 0.10349(10) 0.51641(13) 0.77540(10) 0.0203(4) Uani 1 1 d . . . . .
C21 C 0.08805(10) 0.57539(13) 0.73406(9) 0.0191(4) Uani 1 1 d . . . . .
C22 C 0.03770(11) 0.56096(15) 0.69021(10) 0.0276(5) Uani 1 1 d . . . . .
H22A H 0.0128 0.6073 0.6848 0.041 Uiso 1 1 calc R U . . .
H22B H 0.0150 0.5165 0.6987 0.041 Uiso 1 1 calc R U . . .
H22C H 0.0525 0.5496 0.6585 0.041 Uiso 1 1 calc R U . . .
C23 C 0.08072(14) 0.29654(15) 0.78722(14) 0.0396(7) Uani 1 1 d . . . . .
H23A H 0.1168 0.2660 0.7917 0.059 Uiso 1 1 calc R U . . .
H23B H 0.0606 0.2940 0.7509 0.059 Uiso 1 1 calc R U . . .
H23C H 0.0553 0.2754 0.8096 0.059 Uiso 1 1 calc R U . . .
C24 C 0.16009(12) 0.50071(14) 0.92096(10) 0.0276(5) Uani 1 1 d . . . . .
H24A H 0.1610 0.4544 0.9436 0.033 Uiso 1 1 calc R U . . .
H24B H 0.2009 0.5176 0.9223 0.033 Uiso 1 1 calc R U . . .
C25 C 0.07103(13) 0.53517(16) 0.95317(12) 0.0335(6) Uani 1 1 d . . . . .
H25A H 0.0785 0.5041 0.9855 0.040 Uiso 1 1 calc R U . . .
H25B H 0.0518 0.5011 0.9246 0.040 Uiso 1 1 calc R U . . .
C26 C 0.03124(14) 0.60351(16) 0.95917(11) 0.0343(6) Uani 1 1 d . . . . .
H26A H -0.0092 0.5849 0.9577 0.041 Uiso 1 1 calc R U . . .
H26B H 0.0447 0.6293 0.9931 0.041 Uiso 1 1 calc R U . . .
C27 C 0.16392(15) 0.59991(17) 0.98865(11) 0.0384(7) Uani 1 1 d . . . . .
H27A H 0.1829 0.5579 1.0117 0.046 Uiso 1 1 calc R U . . .
H27B H 0.1386 0.6299 1.0078 0.046 Uiso 1 1 calc R U . . .
C28 C 0.20998(14) 0.65286(18) 0.97501(12) 0.0404(7) Uani 1 1 d . . . . .
H28A H 0.2334 0.6756 1.0070 0.049 Uiso 1 1 calc R U . . .
H28B H 0.2365 0.6230 0.9571 0.049 Uiso 1 1 calc R U . . .
C29 C 0.06152(14) 0.87719(18) 0.97558(12) 0.0379(6) Uani 1 1 d . . . . .
H29 H 0.0895 0.8738 0.9538 0.046 Uiso 1 1 calc R U . . .
C30 C 0.06886(15) 0.93342(19) 1.01418(12) 0.0423(7) Uani 1 1 d . . . . .
H30 H 0.1017 0.9671 1.0193 0.051 Uiso 1 1 calc R U . . .
C31 C 0.02760(16) 0.93923(19) 1.04471(12) 0.0438(8) Uani 1 1 d . . . . .
H31 H 0.0309 0.9785 1.0706 0.053 Uiso 1 1 calc R U . . .
C32 C -0.01893(15) 0.88783(18) 1.03781(11) 0.0378(7) Uani 1 1 d . . . . .
H32 H -0.0475 0.8909 1.0591 0.045 Uiso 1 1 calc R U . . .
C33 C -0.02297(12) 0.83142(15) 0.99900(10) 0.0282(5) Uani 1 1 d . . . . .
C34 C -0.06930(12) 0.77195(15) 0.98943(10) 0.0271(5) Uani 1 1 d . . . . .
C35 C -0.11147(14) 0.76339(19) 1.02021(11) 0.0369(7) Uani 1 1 d . . . . .
H35 H -0.1119 0.7973 1.0487 0.044 Uiso 1 1 calc R U . . .
C36 C -0.15262(13) 0.70496(19) 1.00868(12) 0.0386(7) Uani 1 1 d . . . . .
H36 H -0.1820 0.6992 1.0289 0.046 Uiso 1 1 calc R U . . .
C37 C -0.15113(13) 0.65531(18) 0.96808(12) 0.0357(6) Uani 1 1 d . . . . .
H37 H -0.1783 0.6139 0.9604 0.043 Uiso 1 1 calc R U . . .
C38 C -0.10861(12) 0.66750(15) 0.93847(11) 0.0285(5) Uani 1 1 d . . . . .
H38 H -0.1077 0.6340 0.9098 0.034 Uiso 1 1 calc R U . . .
C39 C 0.28133(13) 0.6847(2) 0.85337(12) 0.0428(8) Uani 1 1 d . . . . .
C40 C 0.33034(18) 0.6981(5) 0.89903(18) 0.118(3) Uani 1 1 d . U . . .
H40A H 0.3673 0.7028 0.8868 0.177 Uiso 1 1 calc R U . . .
H40B H 0.3326 0.6540 0.9231 0.177 Uiso 1 1 calc R U . . .
H40C H 0.3230 0.7460 0.9169 0.177 Uiso 1 1 calc R U . . .
O12 O 0.29529(10) 0.65935(14) 0.71324(9) 0.0443(5) Uani 1 1 d . . . . .
H12 H 0.2912 0.6534 0.7441 0.053 Uiso 1 1 calc R U . . .
C45 C 0.33359(15) 0.60166(19) 0.70059(14) 0.0445(8) Uani 1 1 d . . . . .
H45A H 0.3353 0.6053 0.6636 0.067 Uiso 1 1 calc R U . . .
H45B H 0.3193 0.5500 0.7080 0.067 Uiso 1 1 calc R U . . .
H45C H 0.3727 0.6097 0.7214 0.067 Uiso 1 1 calc R U . . .
O13 O -0.3388(8) 0.4529(6) 0.8739(5) 0.163(7) Uani 0.391(7) 1 d . . P . .
H13 H -0.3454 0.4879 0.8944 0.245 Uiso 0.391(7) 1 calc R U P . .
C46 C -0.3147(5) 0.3895(5) 0.9018(3) 0.056(3) Uani 0.391(7) 1 d . . P . .
H46A H -0.3373 0.3428 0.8895 0.084 Uiso 0.391(7) 1 calc R U P . .
H46B H -0.3153 0.3976 0.9387 0.084 Uiso 0.391(7) 1 calc R U P . .
H46C H -0.2743 0.3829 0.8972 0.084 Uiso 0.391(7) 1 calc R U P . .
B1 B -0.2964(4) 0.5592(8) 0.9874(7) 0.061(3) Uani 0.579(6) 1 d . . P A 1
F1 F -0.30213(19) 0.5008(4) 1.0191(3) 0.098(2) Uani 0.579(6) 1 d . . P A 1
F2 F -0.3463(3) 0.5715(4) 0.9481(4) 0.101(3) Uani 0.579(6) 1 d . . P A 1
F3 F -0.2542(2) 0.5283(3) 0.9592(3) 0.0638(15) Uani 0.579(6) 1 d . . P A 1
F4 F -0.27406(19) 0.6245(3) 1.0107(3) 0.096(2) Uani 0.579(6) 1 d . . P A 1
C41 C -0.0084(3) 0.3363(5) 0.8967(3) 0.055(2) Uani 0.440(5) 1 d D U P B 1
H41A H 0.0054 0.2823 0.9003 0.083 Uiso 0.440(5) 1 calc R U P B 1
H41B H 0.0056 0.3644 0.9291 0.083 Uiso 0.440(5) 1 calc R U P B 1
H41C H 0.0066 0.3615 0.8684 0.083 Uiso 0.440(5) 1 calc R U P B 1
C42 C -0.0719(3) 0.3373(4) 0.8851(4) 0.054(2) Uani 0.440(5) 1 d D U P B 1
H42A H -0.0851 0.3112 0.8513 0.065 Uiso 0.440(5) 1 calc R U P B 1
H42B H -0.0862 0.3060 0.9118 0.065 Uiso 0.440(5) 1 calc R U P B 1
O11 O -0.09861(18) 0.4123(3) 0.8830(2) 0.0463(15) Uani 0.440(5) 1 d D U P B 1
C43 C -0.1590(2) 0.4157(4) 0.8627(3) 0.0504(19) Uani 0.440(5) 1 d D U P B 1
H43A H -0.1671 0.3891 0.8286 0.061 Uiso 0.440(5) 1 calc R U P B 1
H43B H -0.1802 0.3875 0.8863 0.061 Uiso 0.440(5) 1 calc R U P B 1
C44 C -0.1794(3) 0.4916(4) 0.8567(4) 0.059(2) Uani 0.440(5) 1 d D U P B 1
H44A H -0.1744 0.5115 0.8228 0.089 Uiso 0.440(5) 1 calc R U P B 1
H44B H -0.1573 0.5242 0.8843 0.089 Uiso 0.440(5) 1 calc R U P B 1
H44C H -0.2208 0.4927 0.8588 0.089 Uiso 0.440(5) 1 calc R U P B 1
B1A B -0.3065(6) 0.5558(13) 0.9591(8) 0.073(5) Uani 0.421(6) 1 d . . P A 2
F1A F -0.2928(4) 0.6348(6) 0.9458(6) 0.151(5) Uani 0.421(6) 1 d . . P A 2
F2A F -0.3157(7) 0.5643(8) 1.0119(4) 0.156(6) Uani 0.421(6) 1 d . . P A 2
F3A F -0.3605(4) 0.5489(7) 0.9316(4) 0.079(3) Uani 0.421(6) 1 d . . P A 2
F4A F -0.2698(5) 0.5171(12) 0.9364(8) 0.194(9) Uani 0.421(6) 1 d . . P A 2
C41A C -0.0324 0.3645 0.8921 0.184 Uiso 0.5601 1 d D . P B 2
H41D H -0.0257 0.3809 0.8579 0.276 Uiso 0.560(5) 1 calc R U P B 2
H41E H -0.0578 0.3185 0.8881 0.276 Uiso 0.560(5) 1 calc R U P B 2
H41F H 0.0050 0.3516 0.9144 0.276 Uiso 0.560(5) 1 calc R U P B 2
C42A C -0.0606 0.4282 0.9157 0.088 Uiso 0.5601 1 d D . P B 2
H42C H -0.0766 0.4062 0.9449 0.105 Uiso 0.560(5) 1 calc R U P B 2
H42D H -0.0299 0.4659 0.9307 0.105 Uiso 0.560(5) 1 calc R U P B 2
O11A O -0.1047 0.4688 0.8842 0.322 Uiso 0.5601 1 d D . P B 2
C43A C -0.1634 0.4621 0.8790 0.095 Uiso 0.5601 1 d D . P B 2
H43C H -0.1741 0.4695 0.9134 0.114 Uiso 0.560(5) 1 calc R U P B 2
H43D H -0.1751 0.4087 0.8671 0.114 Uiso 0.560(5) 1 calc R U P B 2
C44A C -0.1943 0.5149 0.8445 0.062 Uiso 0.5601 1 d D . P B 2
H44D H -0.1673 0.5435 0.8271 0.093 Uiso 0.560(5) 1 calc R U P B 2
H44E H -0.2147 0.5515 0.8634 0.093 Uiso 0.560(5) 1 calc R U P B 2
H44F H -0.2228 0.4870 0.8186 0.093 Uiso 0.560(5) 1 calc R U P B 2

loop_
_atom_site_aniso_label
_atom_site_aniso_U_11
_atom_site_aniso_U_22
_atom_site_aniso_U_33
_atom_site_aniso_U_23
_atom_site_aniso_U_13
_atom_site_aniso_U_12
Cu1 0.02277(14) 0.01614(13) 0.01699(13) 0.00278(10) 0.00723(11) 0.00320(10)
Cu2 0.01815(13) 0.01357(12) 0.01901(13) -0.00144(10) 0.00517(10) 0.00103(9)
Cu3 0.02100(13) 0.01388(12) 0.01914(14) 0.00136(10) 0.00473(11) 0.00242(10)
Cu4 0.02833(15) 0.01646(13) 0.01937(14) 0.00514(11) 0.00880(12) 0.00782(11)
O1 0.0206(7) 0.0128(7) 0.0206(8) 0.0005(6) 0.0041(6) 0.0008(6)
O2 0.0307(9) 0.0203(8) 0.0245(9) 0.0081(7) 0.0143(7) 0.0127(7)
O3 0.0317(9) 0.0256(9) 0.0307(10) 0.0002(8) 0.0116(8) -0.0040(7)
O4 0.0229(8) 0.0165(7) 0.0212(8) -0.0021(6) 0.0013(7) 0.0023(6)
O5 0.0293(8) 0.0126(7) 0.0215(8) 0.0009(6) 0.0086(7) 0.0040(6)
O6 0.0275(9) 0.0182(8) 0.0225(8) 0.0053(7) 0.0014(7) -0.0055(6)
O7 0.0311(9) 0.0212(8) 0.0241(9) 0.0113(7) 0.0132(7) 0.0097(7)
O8 0.0418(11) 0.0294(9) 0.0244(9) 0.0007(8) 0.0031(8) 0.0046(8)
O9 0.0234(8) 0.0260(9) 0.0237(9) 0.0005(7) 0.0009(7) 0.0044(7)
O10 0.0583(15) 0.0672(16) 0.0336(12) 0.0007(11) 0.0070(11) 0.0408(13)
N1 0.0221(9) 0.0165(8) 0.0179(9) 0.0012(7) 0.0061(7) 0.0055(7)
N2 0.0184(9) 0.0171(9) 0.0265(10) -0.0027(8) 0.0065(8) 0.0012(7)
N3 0.0225(9) 0.0147(8) 0.0197(9) 0.0017(7) 0.0065(8) 0.0028(7)
N4 0.0372(12) 0.0213(10) 0.0245(11) 0.0072(8) 0.0100(9) 0.0107(9)
N5 0.0342(12) 0.0316(11) 0.0218(10) -0.0022(9) 0.0038(9) -0.0013(9)
N6 0.0286(10) 0.0241(10) 0.0199(10) 0.0056(8) 0.0094(8) 0.0056(8)
C1 0.0223(10) 0.0135(9) 0.0148(10) -0.0019(8) 0.0042(8) 0.0010(8)
C2 0.0213(11) 0.0168(10) 0.0184(10) -0.0041(8) 0.0033(9) 0.0017(8)
C3 0.0257(11) 0.0157(10) 0.0216(11) -0.0020(8) 0.0043(9) 0.0054(8)
C4 0.0322(13) 0.0150(10) 0.0255(12) 0.0020(9) 0.0086(10) 0.0024(9)
C5 0.0258(12) 0.0191(10) 0.0268(12) 0.0038(9) 0.0097(10) 0.0010(9)
C6 0.0230(11) 0.0156(9) 0.0177(10) 0.0027(8) 0.0063(9) 0.0042(8)
C7 0.0253(11) 0.0196(10) 0.0207(11) 0.0050(9) 0.0091(9) 0.0068(9)
C8 0.0538(19) 0.0408(16) 0.0506(19) 0.0300(15) 0.0389(16) 0.0267(14)
C9 0.0408(15) 0.0171(11) 0.0495(18) 0.0074(11) 0.0135(14) 0.0017(10)
C10 0.0231(11) 0.0183(10) 0.0275(12) -0.0061(9) 0.0079(10) 0.0021(9)
C11 0.0196(11) 0.0298(13) 0.0424(16) -0.0074(12) 0.0146(11) -0.0013(10)
C12 0.0364(14) 0.0343(14) 0.0320(14) -0.0047(12) 0.0198(12) -0.0054(11)
C13 0.0253(12) 0.0185(10) 0.0277(12) -0.0004(9) 0.0018(10) 0.0050(9)
C14 0.0237(11) 0.0210(11) 0.0286(13) 0.0003(10) -0.0014(10) 0.0036(9)
C15 0.0218(11) 0.0141(9) 0.0277(12) 0.0030(9) 0.0108(9) 0.0059(8)
C16 0.0244(11) 0.0182(10) 0.0289(13) 0.0063(9) 0.0100(10) 0.0070(9)
C17 0.0261(12) 0.0170(10) 0.0399(15) 0.0109(10) 0.0122(11) 0.0063(9)
C18 0.0274(12) 0.0141(10) 0.0428(15) 0.0032(10) 0.0097(11) 0.0022(9)
C19 0.0264(12) 0.0164(10) 0.0325(13) 0.0006(10) 0.0077(10) -0.0002(9)
C20 0.0213(11) 0.0142(9) 0.0270(12) 0.0027(9) 0.0086(9) 0.0021(8)
C21 0.0213(10) 0.0154(9) 0.0222(11) 0.0004(8) 0.0080(9) 0.0007(8)
C22 0.0266(12) 0.0243(12) 0.0307(13) 0.0047(10) 0.0030(10) -0.0057(10)
C23 0.0450(17) 0.0157(11) 0.056(2) 0.0024(12) 0.0053(15) -0.0035(11)
C24 0.0342(13) 0.0208(11) 0.0288(13) 0.0093(10) 0.0081(11) 0.0111(10)
C25 0.0461(16) 0.0249(12) 0.0345(15) 0.0155(11) 0.0203(13) 0.0123(11)
C26 0.0466(16) 0.0310(13) 0.0303(14) 0.0157(11) 0.0203(13) 0.0165(12)
C27 0.0591(19) 0.0335(14) 0.0209(13) 0.0049(11) 0.0037(13) 0.0131(13)
C28 0.0499(18) 0.0354(15) 0.0301(15) -0.0007(12) -0.0074(13) 0.0099(13)
C29 0.0398(16) 0.0423(16) 0.0295(14) -0.0021(13) 0.0009(12) -0.0069(13)
C30 0.0481(18) 0.0396(16) 0.0329(16) -0.0033(13) -0.0082(14) -0.0054(14)
C31 0.064(2) 0.0371(16) 0.0240(14) -0.0077(12) -0.0065(14) 0.0027(15)
C32 0.0536(18) 0.0389(15) 0.0208(13) -0.0036(12) 0.0065(12) 0.0086(14)
C33 0.0379(14) 0.0281(12) 0.0185(11) 0.0038(10) 0.0049(10) 0.0075(11)
C34 0.0341(13) 0.0288(12) 0.0198(11) 0.0065(10) 0.0089(10) 0.0088(10)
C35 0.0434(16) 0.0449(17) 0.0266(14) 0.0076(12) 0.0178(12) 0.0123(13)
C36 0.0377(15) 0.0493(17) 0.0339(15) 0.0183(13) 0.0198(13) 0.0103(13)
C37 0.0334(14) 0.0402(15) 0.0358(15) 0.0132(13) 0.0122(12) -0.0003(12)
C38 0.0300(13) 0.0270(12) 0.0300(13) 0.0060(10) 0.0098(11) 0.0005(10)
C39 0.0334(15) 0.063(2) 0.0292(15) -0.0018(14) -0.0007(12) 0.0242(14)
C40 0.039(2) 0.248(8) 0.055(3) -0.048(4) -0.022(2) 0.061(3)
O12 0.0491(13) 0.0469(13) 0.0392(12) 0.0071(10) 0.0140(11) 0.0185(10)
C45 0.0484(18) 0.0380(16) 0.0490(19) 0.0053(14) 0.0138(15) 0.0110(14)
O13 0.30(2) 0.060(6) 0.102(9) -0.007(6) -0.037(10) -0.028(9)
C46 0.097(8) 0.030(4) 0.032(4) -0.003(3) -0.009(5) 0.011(4)
B1 0.021(4) 0.069(6) 0.089(10) -0.014(8) 0.002(5) 0.005(4)
F1 0.043(2) 0.095(4) 0.154(6) 0.038(4) 0.011(3) -0.005(2)
F2 0.055(5) 0.065(4) 0.170(8) -0.037(4) -0.015(4) 0.029(3)
F3 0.026(2) 0.057(2) 0.110(4) 0.010(3) 0.015(3) 0.0147(18)
F4 0.051(3) 0.077(3) 0.163(6) -0.038(4) 0.032(3) -0.006(2)
C41 0.053(4) 0.074(6) 0.041(4) 0.004(4) 0.013(3) 0.005(4)
C42 0.049(4) 0.048(4) 0.065(6) -0.001(4) 0.009(4) -0.009(3)
O11 0.035(2) 0.041(3) 0.060(4) 0.006(2) 0.001(2) -0.0153(19)
C43 0.039(3) 0.066(4) 0.045(4) -0.018(3) 0.004(3) -0.021(3)
C44 0.021(3) 0.070(5) 0.080(6) -0.014(4) -0.007(4) 0.007(3)
B1A 0.018(6) 0.113(13) 0.085(12) 0.008(11) 0.004(7) 0.015(7)
F1A 0.106(7) 0.112(7) 0.263(16) 0.047(8) 0.108(9) 0.018(5)
F2A 0.259(15) 0.125(10) 0.060(6) 0.017(6) -0.034(7) -0.087(10)
F3A 0.035(4) 0.113(9) 0.093(6) 0.014(5) 0.023(4) 0.009(4)
F4A 0.052(6) 0.262(18) 0.25(2) 0.092(15) -0.010(8) 0.049(8)

loop_
_atom_type_symbol
_atom_type_description
_atom_type_scat_dispersion_real
_atom_type_scat_dispersion_imag
_atom_type_scat_source
C C 0.0033 0.0016 'International Tables Vol C Tables 4.2.6.8 and 6.1.1.4'
H H 0.0000 0.0000 'International Tables Vol C Tables 4.2.6.8 and 6.1.1.4'
B B 0.0013 0.0007 'International Tables Vol C Tables 4.2.6.8 and 6.1.1.4'
Cu Cu 0.3201 1.2651 'International Tables Vol C Tables 4.2.6.8 and 6.1.1.4'
F F 0.0171 0.0103 'International Tables Vol C Tables 4.2.6.8 and 6.1.1.4'
N N 0.0061 0.0033 'International Tables Vol C Tables 4.2.6.8 and 6.1.1.4'
O O 0.0106 0.0060 'International Tables Vol C Tables 4.2.6.8 and 6.1.1.4'

loop_
_exptl_crystal_face_index_h
_exptl_crystal_face_index_k
_exptl_crystal_face_index_l
_exptl_crystal_face_perp_dist
_exptl_oxdiff_crystal_face_indexfrac_h
_exptl_oxdiff_crystal_face_indexfrac_k
_exptl_oxdiff_crystal_face_indexfrac_l
_exptl_oxdiff_crystal_face_x
_exptl_oxdiff_crystal_face_y
_exptl_oxdiff_crystal_face_z
-11 20 -14 0.0889 -11.0000 20.0000 -14.0002 0.5953 0.7970 0.0814
-20 1 33 0.2019 -20.0000 0.9999 33.0004 -0.0166 -0.0356 -0.9968
-5 -13 31 0.2283 -5.0000 -13.0000 31.0004 -0.4305 -0.5657 -0.6964
21 -18 -6 0.1094 21.0000 -18.0000 -6.0001 -0.5202 -0.6746 0.4843
23 -17 -11 0.1249 23.0000 -17.0000 -11.0001 -0.4863 -0.6249 0.6171
6 -7 -35 0.1549 6.0001 -6.9999 -35.0003 0.4178 -0.2505 0.8607
-23 -11 -16 0.1084 -22.9999 -11.0000 -16.0000 0.8742 -0.5099 0.0537
23 11 15 0.1050 22.9999 11.0000 15.0000 -0.8570 0.5105 -0.0322
20 11 19 0.0830 19.9999 11.0000 19.0000 -0.8436 0.4995 -0.1608
4 24 2 0.1085 3.9999 24.0000 1.9999 -0.0789 0.9961 -0.0632
14 -14 -28 0.1420 14.0001 -13.9999 -28.0002 0.0598 -0.5185 0.8458
19 14 -25 0.2313 19.0000 14.0000 -25.0004 -0.0528 0.6442 0.7624
4 -22 -14 0.1063 4.0001 -21.9999 -14.0000 0.0715 -0.8840 0.4284
-19 -14 25 0.1966 -19.0000 -14.0000 25.0004 0.0528 -0.6442 -0.7624
-4 -24 -2 0.1315 -3.9999 -24.0000 -1.9999 0.0789 -0.9961 0.0632
-24 6 -18 0.0984 -23.9999 6.0000 -18.0001 0.9818 0.1864 0.0281
-2 3 -36 0.1473 -1.9999 3.0001 -36.0003 0.6808 0.1374 0.7369
-15 1 35 0.2016 -15.0001 0.9999 35.0004 -0.1878 -0.0221 -0.9690
24 -6 18 0.1346 23.9999 -6.0000 18.0001 -0.9818 -0.1864 -0.0281
-24 -16 -1 0.1308 -23.9999 -16.0000 -0.9998 0.6305 -0.7265 -0.2673
26 -14 -1 0.1187 26.0000 -14.0000 -1.0001 -0.7320 -0.4985 0.4347

loop_
_geom_angle_atom_site_label_1
_geom_angle_atom_site_label_2
_geom_angle_atom_site_label_3
_geom_angle
_geom_angle_site_symmetry_1
_geom_angle_site_symmetry_3
O1 Cu1 N1 89.58(7) . .
O1 Cu1 N5 97.03(8) . .
O1 Cu1 N6 87.32(7) . .
O7 Cu1 O1 159.28(7) . .
O7 Cu1 N1 89.59(7) . .
O7 Cu1 N5 103.49(8) . .
O7 Cu1 N6 94.27(8) . .
N1 Cu1 N5 100.01(8) . .
N1 Cu1 N6 175.88(8) . .
N6 Cu1 N5 77.69(9) . .
O1 Cu2 O3 110.40(7) . .
O1 Cu2 N2 93.61(7) . .
O4 Cu2 O1 152.02(7) . .
O4 Cu2 O3 97.21(7) . .
O4 Cu2 N2 85.81(8) . .
O6 Cu2 O1 88.70(7) 2_556 .
O6 Cu2 O3 96.69(7) 2_556 .
O6 Cu2 O4 92.61(7) 2_556 .
O6 Cu2 N2 177.49(8) 2_556 .
N2 Cu2 O3 81.60(7) . .
O4 Cu3 O5 173.15(7) 2_556 .
O4 Cu3 O9 93.21(7) 2_556 .
O4 Cu3 N3 89.42(7) 2_556 .
O5 Cu3 O9 86.78(7) . .
O5 Cu3 N3 91.12(8) . .
O9 Cu3 N3 175.02(7) . .
O2 Cu4 O5 88.32(7) . .
O2 Cu4 O7 93.81(7) . .
O2 Cu4 O8 96.39(8) . .
O2 Cu4 N4 177.56(10) . .
O5 Cu4 O8 93.59(7) . .
O5 Cu4 N4 91.85(8) . .
O7 Cu4 O5 152.94(8) . .
O7 Cu4 O8 112.91(8) . .
O7 Cu4 N4 87.14(8) . .
N4 Cu4 O8 81.17(8) . .
Cu1 O1 Cu2 121.05(8) . .
C1 O1 Cu1 120.54(14) . .
C1 O1 Cu2 110.93(13) . .
N1 O2 Cu4 116.75(13) . .
Cu2 O3 H3 109.9 . .
C12 O3 Cu2 102.26(14) . .
C12 O3 H3 109.5 . .
Cu3 O4 Cu2 118.15(8) 2_556 .
C14 O4 Cu2 114.35(14) . .
C14 O4 Cu3 127.25(15) . 2_556
Cu3 O5 Cu4 113.86(7) . .
C15 O5 Cu3 125.37(15) . .
C15 O5 Cu4 108.46(14) . .
N3 O6 Cu2 118.17(13) . 2_556
Cu4 O7 Cu1 116.17(8) . .
C26 O7 Cu1 127.71(15) . .
C26 O7 Cu4 113.85(15) . .
Cu4 O8 H8 91.8 . .
C28 O8 Cu4 103.52(17) . .
C28 O8 H8 109.5 . .
C39 O9 Cu3 109.41(18) . .
O2 N1 Cu1 119.76(14) . .
C7 N1 Cu1 125.48(16) . .
C7 N1 O2 114.67(18) . .
C10 N2 Cu2 112.54(14) . .
C11 N2 Cu2 111.10(15) . .
C11 N2 C10 108.94(19) . .
C13 N2 Cu2 102.17(14) . .
C13 N2 C10 111.13(18) . .
C13 N2 C11 110.9(2) . .
O6 N3 Cu3 118.74(13) . .
C21 N3 Cu3 126.65(16) . .
C21 N3 O6 113.83(19) . .
C24 N4 Cu4 113.48(15) . .
C25 N4 Cu4 102.85(15) . .
C25 N4 C24 110.6(2) . .
C27 N4 Cu4 108.22(16) . .
C27 N4 C24 110.5(2) . .
C27 N4 C25 111.0(2) . .
C29 N5 Cu1 129.1(2) . .
C29 N5 C33 119.1(2) . .
C33 N5 Cu1 110.87(18) . .
C34 N6 Cu1 117.41(18) . .
C38 N6 Cu1 122.77(18) . .
C38 N6 C34 119.5(2) . .
O1 C1 C2 118.5(2) . .
O1 C1 C6 122.28(19) . .
C6 C1 C2 119.2(2) . .
C1 C2 C10 119.0(2) . .
C3 C2 C1 120.3(2) . .
C3 C2 C10 120.6(2) . .
C2 C3 H3A 119.4 . .
C2 C3 C4 121.1(2) . .
C4 C3 H3A 119.4 . .
C3 C4 C9 120.6(2) . .
C5 C4 C3 118.2(2) . .
C5 C4 C9 121.2(2) . .
C4 C5 H5 118.7 . .
C4 C5 C6 122.6(2) . .
C6 C5 H5 118.7 . .
C1 C6 C5 118.1(2) . .
C1 C6 C7 123.1(2) . .
C5 C6 C7 118.7(2) . .
N1 C7 C6 121.3(2) . .
N1 C7 C8 118.6(2) . .
C6 C7 C8 120.0(2) . .
C7 C8 H8A 109.5 . .
C7 C8 H8B 109.5 . .
C7 C8 H8C 109.5 . .
H8A C8 H8B 109.5 . .
H8A C8 H8C 109.5 . .
H8B C8 H8C 109.5 . .
C4 C9 H9A 109.5 . .
C4 C9 H9B 109.5 . .
C4 C9 H9C 109.5 . .
H9A C9 H9B 109.5 . .
H9A C9 H9C 109.5 . .
H9B C9 H9C 109.5 . .
N2 C10 C2 113.47(19) . .
N2 C10 H10A 108.9 . .
N2 C10 H10B 108.9 . .
C2 C10 H10A 108.9 . .
C2 C10 H10B 108.9 . .
H10A C10 H10B 107.7 . .
N2 C11 H11A 109.4 . .
N2 C11 H11B 109.4 . .
N2 C11 C12 111.1(2) . .
H11A C11 H11B 108.0 . .
C12 C11 H11A 109.4 . .
C12 C11 H11B 109.4 . .
O3 C12 C11 110.4(2) . .
O3 C12 H12A 109.6 . .
O3 C12 H12B 109.6 . .
C11 C12 H12A 109.6 . .
C11 C12 H12B 109.6 . .
H12A C12 H12B 108.1 . .
N2 C13 H13A 109.8 . .
N2 C13 H13B 109.8 . .
N2 C13 C14 109.59(19) . .
H13A C13 H13B 108.2 . .
C14 C13 H13A 109.8 . .
C14 C13 H13B 109.8 . .
O4 C14 C13 108.45(19) . .
O4 C14 H14A 110.0 . .
O4 C14 H14B 110.0 . .
C13 C14 H14A 110.0 . .
C13 C14 H14B 110.0 . .
H14A C14 H14B 108.4 . .
O5 C15 C16 117.3(2) . .
O5 C15 C20 122.4(2) . .
C20 C15 C16 120.2(2) . .
C15 C16 C24 118.8(2) . .
C17 C16 C15 119.1(2) . .
C17 C16 C24 122.0(2) . .
C16 C17 H17 119.0 . .
C18 C17 C16 122.0(2) . .
C18 C17 H17 119.0 . .
C17 C18 C19 118.0(2) . .
C17 C18 C23 121.6(2) . .
C19 C18 C23 120.4(3) . .
C18 C19 H19 118.7 . .
C18 C19 C20 122.6(2) . .
C20 C19 H19 118.7 . .
C15 C20 C19 117.6(2) . .
C15 C20 C21 123.3(2) . .
C19 C20 C21 118.9(2) . .
N3 C21 C20 121.1(2) . .
N3 C21 C22 119.2(2) . .
C20 C21 C22 119.7(2) . .
C21 C22 H22A 109.5 . .
C21 C22 H22B 109.5 . .
C21 C22 H22C 109.5 . .
H22A C22 H22B 109.5 . .
H22A C22 H22C 109.5 . .
H22B C22 H22C 109.5 . .
C18 C23 H23A 109.5 . .
C18 C23 H23B 109.5 . .
C18 C23 H23C 109.5 . .
H23A C23 H23B 109.5 . .
H23A C23 H23C 109.5 . .
H23B C23 H23C 109.5 . .
N4 C24 C16 113.0(2) . .
N4 C24 H24A 109.0 . .
N4 C24 H24B 109.0 . .
C16 C24 H24A 109.0 . .
C16 C24 H24B 109.0 . .
H24A C24 H24B 107.8 . .
N4 C25 H25A 109.7 . .
N4 C25 H25B 109.7 . .
N4 C25 C26 109.7(2) . .
H25A C25 H25B 108.2 . .
C26 C25 H25A 109.7 . .
C26 C25 H25B 109.7 . .
O7 C26 C25 108.1(2) . .
O7 C26 H26A 110.1 . .
O7 C26 H26B 110.1 . .
C25 C26 H26A 110.1 . .
C25 C26 H26B 110.1 . .
H26A C26 H26B 108.4 . .
N4 C27 H27A 109.3 . .
N4 C27 H27B 109.3 . .
N4 C27 C28 111.8(2) . .
H27A C27 H27B 107.9 . .
C28 C27 H27A 109.3 . .
C28 C27 H27B 109.3 . .
O8 C28 C27 108.8(2) . .
O8 C28 H28A 109.9 . .
O8 C28 H28B 109.9 . .
C27 C28 H28A 109.9 . .
C27 C28 H28B 109.9 . .
H28A C28 H28B 108.3 . .
N5 C29 H29 118.7 . .
N5 C29 C30 122.7(3) . .
C30 C29 H29 118.7 . .
C29 C30 H30 120.8 . .
C31 C30 C29 118.4(3) . .
C31 C30 H30 120.8 . .
C30 C31 H31 120.0 . .
C30 C31 C32 119.9(3) . .
C32 C31 H31 120.0 . .
C31 C32 H32 120.7 . .
C31 C32 C33 118.7(3) . .
C33 C32 H32 120.7 . .
N5 C33 C32 121.1(3) . .
N5 C33 C34 115.5(2) . .
C32 C33 C34 123.4(3) . .
N6 C34 C33 116.2(2) . .
N6 C34 C35 120.4(3) . .
C35 C34 C33 123.4(3) . .
C34 C35 H35 120.4 . .
C36 C35 C34 119.2(3) . .
C36 C35 H35 120.4 . .
C35 C36 H36 119.9 . .
C37 C36 C35 120.1(3) . .
C37 C36 H36 119.9 . .
C36 C37 H37 121.0 . .
C36 C37 C38 117.9(3) . .
C38 C37 H37 121.0 . .
N6 C38 C37 122.8(3) . .
N6 C38 H38 118.6 . .
C37 C38 H38 118.6 . .
O9 C39 C40 116.1(3) . .
O10 C39 O9 122.7(3) . .
O10 C39 C40 121.2(3) . .
C39 C40 H40A 109.5 . .
C39 C40 H40B 109.5 . .
C39 C40 H40C 109.5 . .
H40A C40 H40B 109.5 . .
H40A C40 H40C 109.5 . .
H40B C40 H40C 109.5 . .
C45 O12 H12 109.5 . .
O12 C45 H45A 109.5 . .
O12 C45 H45B 109.5 . .
O12 C45 H45C 109.5 . .
H45A C45 H45B 109.5 . .
H45A C45 H45C 109.5 . .
H45B C45 H45C 109.5 . .
C46 O13 H13 109.5 . .
O13 C46 H46A 109.5 . .
O13 C46 H46B 109.5 . .
O13 C46 H46C 109.5 . .
H46A C46 H46B 109.5 . .
H46A C46 H46C 109.5 . .
H46B C46 H46C 109.5 . .
F1 B1 F2 113.7(9) . .
F1 B1 F3 101.7(8) . .
F1 B1 F4 115.1(14) . .
F2 B1 F3 103.4(12) . .
F4 B1 F2 113.8(11) . .
F4 B1 F3 107.4(8) . .
H41A C41 H41B 109.5 . .
H41A C41 H41C 109.5 . .
H41B C41 H41C 109.5 . .
C42 C41 H41A 109.5 . .
C42 C41 H41B 109.5 . .
C42 C41 H41C 109.5 . .
C41 C42 H42A 108.3 . .
C41 C42 H42B 108.3 . .
H42A C42 H42B 107.4 . .
O11 C42 C41 116.0(6) . .
O11 C42 H42A 108.3 . .
O11 C42 H42B 108.3 . .
C43 O11 C42 116.7(5) . .
O11 C43 H43A 109.2 . .
O11 C43 H43B 109.2 . .
H43A C43 H43B 107.9 . .
C44 C43 O11 112.2(5) . .
C44 C43 H43A 109.2 . .
C44 C43 H43B 109.2 . .
C43 C44 H44A 109.5 . .
C43 C44 H44B 109.5 . .
C43 C44 H44C 109.5 . .
H44A C44 H44B 109.5 . .
H44A C44 H44C 109.5 . .
H44B C44 H44C 109.5 . .
F2A B1A F1A 102.5(17) . .
F3A B1A F1A 100.5(14) . .
F3A B1A F2A 103.3(12) . .
F4A B1A F1A 99.7(15) . .
F4A B1A F2A 135.5(18) . .
F4A B1A F3A 109.8(18) . .
H41D C41A H41E 109.5 . .
H41D C41A H41F 109.5 . .
H41E C41A H41F 109.5 . .
C42A C41A H41D 109.5 . .
C42A C41A H41E 109.5 . .
C42A C41A H41F 109.5 . .
C41A C42A H42C 107.9 . .
C41A C42A H42D 107.9 . .
H42C C42A H42D 107.2 . .
O11A C42A C41A 117.7 . .
O11A C42A H42C 107.9 . .
O11A C42A H42D 107.9 . .
C43A O11A C42A 129.9 . .
O11A C43A H43C 108.8 . .
O11A C43A H43D 108.8 . .
O11A C43A C44A 113.6 . .
H43C C43A H43D 107.7 . .
C44A C43A H43C 108.8 . .
C44A C43A H43D 108.8 . .
C43A C44A H44D 109.5 . .
C43A C44A H44E 109.5 . .
C43A C44A H44F 109.5 . .
H44D C44A H44E 109.5 . .
H44D C44A H44F 109.5 . .
H44E C44A H44F 109.5 . .

loop_
_geom_bond_atom_site_label_1
_geom_bond_atom_site_label_2
_geom_bond_distance
_geom_bond_site_symmetry_2
Cu1 O1 1.9750(16) .
Cu1 O7 1.9364(16) .
Cu1 N1 1.9827(19) .
Cu1 N5 2.214(2) .
Cu1 N6 2.013(2) .
Cu2 O1 1.9855(16) .
Cu2 O3 2.3309(18) .
Cu2 O4 1.9080(17) .
Cu2 O6 1.8919(16) 2_556
Cu2 N2 2.0215(19) .
Cu3 O4 1.8938(16) 2_556
Cu3 O5 1.9141(16) .
Cu3 O9 1.9813(18) .
Cu3 N3 1.988(2) .
Cu4 O2 1.8876(16) .
Cu4 O5 1.9964(16) .
Cu4 O7 1.8921(17) .
Cu4 O8 2.360(2) .
Cu4 N4 2.006(2) .
O1 C1 1.347(3) .
O2 N1 1.357(2) .
O3 H3 0.8400 .
O3 C12 1.424(3) .
O4 Cu3 1.8937(16) 2_556
O4 C14 1.421(3) .
O5 C15 1.348(3) .
O6 Cu2 1.8919(16) 2_556
O6 N3 1.356(2) .
O7 C26 1.421(3) .
O8 H8 0.8400 .
O8 C28 1.429(3) .
O9 C39 1.281(3) .
O10 C39 1.240(4) .
N1 C7 1.298(3) .
N2 C10 1.494(3) .
N2 C11 1.488(3) .
N2 C13 1.484(3) .
N3 C21 1.303(3) .
N4 C24 1.499(3) .
N4 C25 1.496(4) .
N4 C27 1.485(4) .
N5 C29 1.332(4) .
N5 C33 1.351(3) .
N6 C34 1.353(3) .
N6 C38 1.333(3) .
C1 C2 1.414(3) .
C1 C6 1.411(3) .
C2 C3 1.388(3) .
C2 C10 1.500(3) .
C3 H3A 0.9500 .
C3 C4 1.395(3) .
C4 C5 1.384(3) .
C4 C9 1.515(3) .
C5 H5 0.9500 .
C5 C6 1.412(3) .
C6 C7 1.478(3) .
C7 C8 1.503(3) .
C8 H8A 0.9800 .
C8 H8B 0.9800 .
C8 H8C 0.9800 .
C9 H9A 0.9800 .
C9 H9B 0.9800 .
C9 H9C 0.9800 .
C10 H10A 0.9900 .
C10 H10B 0.9900 .
C11 H11A 0.9900 .
C11 H11B 0.9900 .
C11 C12 1.516(4) .
C12 H12A 0.9900 .
C12 H12B 0.9900 .
C13 H13A 0.9900 .
C13 H13B 0.9900 .
C13 C14 1.530(3) .
C14 H14A 0.9900 .
C14 H14B 0.9900 .
C15 C16 1.410(3) .
C15 C20 1.409(3) .
C16 C17 1.394(3) .
C16 C24 1.500(4) .
C17 H17 0.9500 .
C17 C18 1.385(4) .
C18 C19 1.387(4) .
C18 C23 1.514(4) .
C19 H19 0.9500 .
C19 C20 1.411(3) .
C20 C21 1.478(3) .
C21 C22 1.500(3) .
C22 H22A 0.9800 .
C22 H22B 0.9800 .
C22 H22C 0.9800 .
C23 H23A 0.9800 .
C23 H23B 0.9800 .
C23 H23C 0.9800 .
C24 H24A 0.9900 .
C24 H24B 0.9900 .
C25 H25A 0.9900 .
C25 H25B 0.9900 .
C25 C26 1.524(4) .
C26 H26A 0.9900 .
C26 H26B 0.9900 .
C27 H27A 0.9900 .
C27 H27B 0.9900 .
C27 C28 1.503(5) .
C28 H28A 0.9900 .
C28 H28B 0.9900 .
C29 H29 0.9500 .
C29 C30 1.387(4) .
C30 H30 0.9500 .
C30 C31 1.370(5) .
C31 H31 0.9500 .
C31 C32 1.385(5) .
C32 H32 0.9500 .
C32 C33 1.396(4) .
C33 C34 1.474(4) .
C34 C35 1.396(4) .
C35 H35 0.9500 .
C35 C36 1.382(5) .
C36 H36 0.9500 .
C36 C37 1.371(5) .
C37 H37 0.9500 .
C37 C38 1.389(4) .
C38 H38 0.9500 .
C39 C40 1.508(5) .
C40 H40A 0.9800 .
C40 H40B 0.9800 .
C40 H40C 0.9800 .
O12 H12 0.8400 .
O12 C45 1.416(4) .
C45 H45A 0.9800 .
C45 H45B 0.9800 .
C45 H45C 0.9800 .
O13 H13 0.8400 .
O13 C46 1.371(14) .
C46 H46A 0.9800 .
C46 H46B 0.9800 .
C46 H46C 0.9800 .
B1 F1 1.328(18) .
B1 F2 1.416(16) .
B1 F3 1.442(14) .
B1 F4 1.335(13) .
C41 H41A 0.9800 .
C41 H41B 0.9800 .
C41 H41C 0.9800 .
C41 C42 1.455(7) .
C42 H42A 0.9900 .
C42 H42B 0.9900 .
C42 O11 1.429(6) .
O11 C43 1.410(6) .
C43 H43A 0.9900 .
C43 H43B 0.9900 .
C43 C44 1.387(7) .
C44 H44A 0.9800 .
C44 H44B 0.9800 .
C44 H44C 0.9800 .
B1A F1A 1.45(2) .
B1A F2A 1.45(2) .
B1A F3A 1.332(18) .
B1A F4A 1.32(3) .
C41A H41D 0.9800 .
C41A H41E 0.9800 .
C41A H41F 0.9800 .
C41A C42A 1.4737 .
C42A H42C 0.9900 .
C42A H42D 0.9900 .
C42A O11A 1.3805 .
O11A C43A 1.3582 .
C43A H43C 0.9900 .
C43A H43D 0.9900 .
C43A C44A 1.3822 .
C44A H44D 0.9800 .
C44A H44E 0.9800 .
C44A H44F 0.9800 .

loop_
_geom_hbond_atom_site_label_D
_geom_hbond_atom_site_label_H
_geom_hbond_atom_site_label_A
_geom_hbond_distance_DH
_geom_hbond_distance_HA
_geom_hbond_distance_DA
_geom_hbond_angle_DHA
_geom_hbond_site_symmetry_A
O3 H3 O12 0.84 1.87 2.695(3) 168.9 2_556
O8 H8 O9 0.84 1.90 2.731(3) 172.1 .
O12 H12 O10 0.84 1.90 2.741(3) 174.9 .
O13 H13 F2 0.84 2.02 2.848(14) 170.2 .
O13 H13 F3A 0.84 1.52 2.357(17) 176.8 .

loop_
_geom_torsion_atom_site_label_1
_geom_torsion_atom_site_label_2
_geom_torsion_atom_site_label_3
_geom_torsion_atom_site_label_4
_geom_torsion
_geom_torsion_site_symmetry_1
Cu1 O1 C1 C2 -151.02(16) .
Cu1 O1 C1 C6 31.0(3) .
Cu1 O7 C26 C25 173.73(19) .
Cu1 N1 C7 C6 1.9(3) .
Cu1 N1 C7 C8 -175.1(2) .
Cu1 N5 C29 C30 166.9(2) .
Cu1 N5 C33 C32 -167.5(2) .
Cu1 N5 C33 C34 13.3(3) .
Cu1 N6 C34 C33 -8.4(3) .
Cu1 N6 C34 C35 172.0(2) .
Cu1 N6 C38 C37 -172.6(2) .
Cu2 O1 C1 C2 58.9(2) .
Cu2 O1 C1 C6 -119.1(2) .
Cu2 O3 C12 C11 43.0(2) .
Cu2 O4 C14 C13 17.2(2) .
Cu2 O6 N3 Cu3 20.2(2) 2_556
Cu2 O6 N3 C21 -169.31(15) 2_556
Cu2 N2 C10 C2 46.5(2) .
Cu2 N2 C11 C12 36.0(3) .
Cu2 N2 C13 C14 46.0(2) .
Cu3 O4 C14 C13 -157.03(16) 2_556
Cu3 O5 C15 C16 158.50(16) .
Cu3 O5 C15 C20 -24.3(3) .
Cu3 O9 C39 O10 4.8(4) .
Cu3 O9 C39 C40 -174.4(4) .
Cu3 N3 C21 C20 -11.4(3) .
Cu3 N3 C21 C22 166.41(17) .
Cu4 O2 N1 Cu1 -20.9(2) .
Cu4 O2 N1 C7 162.45(17) .
Cu4 O5 C15 C16 -62.0(2) .
Cu4 O5 C15 C20 115.2(2) .
Cu4 O7 C26 C25 -24.2(3) .
Cu4 O8 C28 C27 -36.1(2) .
Cu4 N4 C24 C16 -41.8(3) .
Cu4 N4 C25 C26 -42.4(2) .
Cu4 N4 C27 C28 -48.6(3) .
O1 C1 C2 C3 178.0(2) .
O1 C1 C2 C10 0.1(3) .
O1 C1 C6 C5 -175.0(2) .
O1 C1 C6 C7 9.9(3) .
O2 Cu4 O7 Cu1 -13.31(11) .
O2 Cu4 O7 C26 -177.55(19) .
O2 N1 C7 C6 178.4(2) .
O2 N1 C7 C8 1.3(4) .
O5 Cu4 O2 N1 173.28(16) .
O5 Cu4 O7 Cu1 -107.08(15) .
O5 Cu4 O7 C26 88.7(2) .
O5 C15 C16 C17 -177.3(2) .
O5 C15 C16 C24 -0.9(3) .
O5 C15 C20 C19 175.6(2) .
O5 C15 C20 C21 -8.5(3) .
O6 N3 C21 C20 179.00(19) .
O6 N3 C21 C22 -3.2(3) .
O7 Cu4 O2 N1 20.28(17) .
O8 Cu4 O2 N1 -93.30(16) .
O8 Cu4 O7 Cu1 85.27(11) .
O8 Cu4 O7 C26 -79.0(2) .
N2 C11 C12 O3 -56.1(3) .
N2 C13 C14 O4 -43.2(3) .
N4 Cu4 O7 Cu1 164.43(12) .
N4 Cu4 O7 C26 0.2(2) .
N4 C25 C26 O7 45.1(3) .
N4 C27 C28 O8 59.2(3) .
N5 C29 C30 C31 -1.5(5) .
N5 C33 C34 N6 -4.4(3) .
N5 C33 C34 C35 175.2(3) .
N6 C34 C35 C36 0.6(4) .
C1 C2 C3 C4 -2.3(4) .
C1 C2 C10 N2 -60.6(3) .
C1 C6 C7 N1 -28.3(4) .
C1 C6 C7 C8 148.7(3) .
C2 C1 C6 C5 7.0(3) .
C2 C1 C6 C7 -168.0(2) .
C2 C3 C4 C5 5.2(4) .
C2 C3 C4 C9 -173.2(2) .
C3 C2 C10 N2 121.6(2) .
C3 C4 C5 C6 -1.9(4) .
C4 C5 C6 C1 -4.2(4) .
C4 C5 C6 C7 171.1(2) .
C5 C6 C7 N1 156.7(2) .
C5 C6 C7 C8 -26.3(4) .
C6 C1 C2 C3 -4.0(3) .
C6 C1 C2 C10 178.2(2) .
C9 C4 C5 C6 176.5(3) .
C10 N2 C11 C12 -88.5(2) .
C10 N2 C13 C14 166.23(19) .
C10 C2 C3 C4 175.5(2) .
C11 N2 C10 C2 170.2(2) .
C11 N2 C13 C14 -72.5(2) .
C13 N2 C10 C2 -67.4(2) .
C13 N2 C11 C12 148.9(2) .
C15 C16 C17 C18 0.8(4) .
C15 C16 C24 N4 60.6(3) .
C15 C20 C21 N3 27.0(3) .
C15 C20 C21 C22 -150.7(2) .
C16 C15 C20 C19 -7.3(3) .
C16 C15 C20 C21 168.6(2) .
C16 C17 C18 C19 -4.9(4) .
C16 C17 C18 C23 175.2(2) .
C17 C16 C24 N4 -123.1(2) .
C17 C18 C19 C20 2.8(4) .
C18 C19 C20 C15 3.2(4) .
C18 C19 C20 C21 -172.9(2) .
C19 C20 C21 N3 -157.2(2) .
C19 C20 C21 C22 25.1(3) .
C20 C15 C16 C17 5.4(3) .
C20 C15 C16 C24 -178.2(2) .
C23 C18 C19 C20 -177.2(2) .
C24 N4 C25 C26 -163.9(2) .
C24 N4 C27 C28 76.2(3) .
C24 C16 C17 C18 -175.5(2) .
C25 N4 C24 C16 73.1(3) .
C25 N4 C27 C28 -160.8(2) .
C27 N4 C24 C16 -163.6(2) .
C27 N4 C25 C26 73.1(3) .
C29 N5 C33 C32 2.3(4) .
C29 N5 C33 C34 -177.0(2) .
C29 C30 C31 C32 2.3(5) .
C30 C31 C32 C33 -0.8(5) .
C31 C32 C33 N5 -1.5(4) .
C31 C32 C33 C34 177.7(3) .
C32 C33 C34 N6 176.4(2) .
C32 C33 C34 C35 -4.0(4) .
C33 N5 C29 C30 -0.7(4) .
C33 C34 C35 C36 -178.9(3) .
C34 N6 C38 C37 0.6(4) .
C34 C35 C36 C37 1.2(4) .
C35 C36 C37 C38 -2.1(4) .
C36 C37 C38 N6 1.2(4) .
C38 N6 C34 C33 178.0(2) .
C38 N6 C34 C35 -1.5(4) .
C41 C42 O11 C43 168.8(7) .
C42 O11 C43 C44 -173.0(8) .
C41A C42A O11A C43A 100.2 .
C42A O11A C43A C44A 178.0 .
